data_1555101
loop_
_publ_author_name
'Bhattacharya, Aditya'
'mani Shukla, Pushpendra'
'Kumar Kaushik, Lalit'
'Maji, Biswajit'

_publ_section_title
;
 Synthesis of chromans and kinetic resolution of
 2-aryl-3-nitro-2H-chromenes via the NHC-bound azolium homoenolate pathway
;
_journal_issue 20
_journal_name_full 'Organic Chemistry Frontiers'
_journal_page_first 3523
_journal_paper_doi 10.1039/C9QO00868C
_journal_volume 6
_journal_year 2019
_chemical_absolute_configuration syn
_chemical_formula_moiety 'C25 H22 F N O5'
_chemical_formula_sum 'C25 H22 F N O5'
_chemical_formula_weight 435.43
_chemical_name_systematic BM6
_space_group_crystal_system orthorhombic
_space_group_IT_number 19
_space_group_name_Hall 'P 2ac 2ab'
_space_group_name_H-M_alt 'P 21 21 21'
_atom_sites_solution_hydrogens geom
_atom_sites_solution_primary dual
_audit_creation_date 2018-04-13
_audit_creation_method
;
Olex2 1.2
(compiled 2017.03.02 svn.r3394 for OlexSys, GUI svn.r5324)
;
_audit_update_record
;
2019-06-03 deposited with the CCDC.	2019-08-15 downloaded from the CCDC.
;
_cell_angle_alpha 90
_cell_angle_beta 90
_cell_angle_gamma 90
_cell_formula_units_Z 4
_cell_length_a 8.9187(5)
_cell_length_b 14.6101(9)
_cell_length_c 16.5218(9)
_cell_measurement_reflns_used 3377
_cell_measurement_temperature 293
_cell_measurement_theta_max 21.1760
_cell_measurement_theta_min 3.6300
_cell_volume 2152.8(2)
_computing_cell_refinement
;
CrysAlisPro, Agilent Technologies,
Version 1.171.37.35 (release 13-08-2014 CrysAlis171 .NET)
(compiled Aug 13 2014,18:06:01)
;
_computing_data_collection
;
CrysAlisPro, Agilent Technologies,
Version 1.171.37.35 (release 13-08-2014 CrysAlis171 .NET)
(compiled Aug 13 2014,18:06:01)
;
_computing_data_reduction
;
CrysAlisPro, Agilent Technologies,
Version 1.171.37.35 (release 13-08-2014 CrysAlis171 .NET)
(compiled Aug 13 2014,18:06:01)
;
_computing_molecular_graphics 'Olex2 (Dolomanov et al., 2009)'
_computing_publication_material 'Olex2 (Dolomanov et al., 2009)'
_computing_structure_refinement 'ShelXL (Sheldrick, 2015)'
_computing_structure_solution 'ShelXT (Sheldrick, 2015)'
_diffrn_ambient_temperature 293
_diffrn_detector 'CCD plate'
_diffrn_detector_area_resol_mean 16.0309
_diffrn_detector_type Eos
_diffrn_measured_fraction_theta_full 0.995
_diffrn_measured_fraction_theta_max 0.995
_diffrn_measurement_details
;
#__ type_ start__ end____ width___ exp.time_
  1 omega  -38.00   50.00   1.0000   20.0000
omega____ theta____ kappa____ phi______ frames
    -      -18.8284   57.0000    0.0000 88

#__ type_ start__ end____ width___ exp.time_
  2 omega   16.00   42.00   1.0000   20.0000
omega____ theta____ kappa____ phi______ frames
    -      -18.8284   57.0000 -150.0000 26

#__ type_ start__ end____ width___ exp.time_
  3 omega    1.00   85.00   1.0000   20.0000
omega____ theta____ kappa____ phi______ frames
    -       16.9534   57.0000 -180.0000 84

#__ type_ start__ end____ width___ exp.time_
  4 omega   38.00   73.00   1.0000   20.0000
omega____ theta____ kappa____ phi______ frames
    -       16.9534  178.0000 -150.0000 35

#__ type_ start__ end____ width___ exp.time_
  5 omega  -52.00   28.00   1.0000   20.0000
omega____ theta____ kappa____ phi______ frames
    -       16.9534  -57.0000   30.0000 80

#__ type_ start__ end____ width___ exp.time_
  6 omega   34.00   59.00   1.0000   20.0000
omega____ theta____ kappa____ phi______ frames
    -       16.9534  -99.0000   60.0000 25

#__ type_ start__ end____ width___ exp.time_
  7 omega  -20.00   59.00   1.0000   20.0000
omega____ theta____ kappa____ phi______ frames
    -       16.9534  -99.0000  -90.0000 79

#__ type_ start__ end____ width___ exp.time_
  8 omega  -25.00    9.00   1.0000   20.0000
omega____ theta____ kappa____ phi______ frames
    -      -18.8284  -77.0000    0.0000 34

#__ type_ start__ end____ width___ exp.time_
  9 omega  -57.00  -31.00   1.0000   20.0000
omega____ theta____ kappa____ phi______ frames
    -      -18.8284  -77.0000  150.0000 26

#__ type_ start__ end____ width___ exp.time_
 10 omega  -85.00  -34.00   1.0000   20.0000
omega____ theta____ kappa____ phi______ frames
    -      -18.8284  -57.0000  -90.0000 51
;
_diffrn_measurement_device 'four-circle diffractometer'
_diffrn_measurement_device_type 'SuperNova, Dual, Cu at zero, Eos'
_diffrn_measurement_method '\w scans'
_diffrn_orient_matrix_UB_11 -0.0110654000
_diffrn_orient_matrix_UB_12 0.0271643000
_diffrn_orient_matrix_UB_13 -0.0350414000
_diffrn_orient_matrix_UB_21 0.0216215000
_diffrn_orient_matrix_UB_22 0.0395612000
_diffrn_orient_matrix_UB_23 0.0220188000
_diffrn_orient_matrix_UB_31 0.0757142000
_diffrn_orient_matrix_UB_32 -0.0073678000
_diffrn_orient_matrix_UB_33 -0.0114384000
_diffrn_radiation_monochromator mirror
_diffrn_radiation_probe x-ray
_diffrn_radiation_type MoK\a
_diffrn_radiation_wavelength 0.71073
_diffrn_reflns_av_R_equivalents 0.0800
_diffrn_reflns_av_unetI/netI 0.0670
_diffrn_reflns_Laue_measured_fraction_full 0.995
_diffrn_reflns_Laue_measured_fraction_max 0.995
_diffrn_reflns_limit_h_max 10
_diffrn_reflns_limit_h_min -10
_diffrn_reflns_limit_k_max 17
_diffrn_reflns_limit_k_min -17
_diffrn_reflns_limit_l_max 19
_diffrn_reflns_limit_l_min -19
_diffrn_reflns_number 18883
_diffrn_reflns_point_group_measured_fraction_full 0.997
_diffrn_reflns_point_group_measured_fraction_max 0.997
_diffrn_reflns_theta_full 24.983
_diffrn_reflns_theta_max 24.983
_diffrn_reflns_theta_min 3.362
_diffrn_source 'SuperNova (Mo) X-ray Source'
_exptl_absorpt_coefficient_mu 0.099
_exptl_absorpt_correction_T_max 1.00000
_exptl_absorpt_correction_T_min 0.69572
_exptl_absorpt_correction_type multi-scan
_exptl_absorpt_process_details
;
CrysAlisPro, Agilent Technologies,
Version 1.171.37.35 (release 13-08-2014 CrysAlis171 .NET)
(compiled Aug 13 2014,18:06:01)
Empirical absorption correction using spherical harmonics,
 implemented in SCALE3 ABSPACK scaling algorithm.
;
_exptl_crystal_colour colourless
_exptl_crystal_colour_primary colourless
_exptl_crystal_density_diffrn 1.343
_exptl_crystal_description block
_exptl_crystal_F_000 912
_exptl_crystal_preparation 'ethyl acetate hexane'
_exptl_crystal_size_max 0.33
_exptl_crystal_size_mid 0.3
_exptl_crystal_size_min 0.28
_refine_diff_density_max 0.167
_refine_diff_density_min -0.211
_refine_diff_density_rms 0.046
_refine_ls_abs_structure_details
;
 Flack x determined using 756 quotients [(I+)-(I-)]/[(I+)+(I-)]
 (Parsons, Flack and Wagner, Acta Cryst. B69 (2013) 249-259).
;
_refine_ls_abs_structure_Flack -0.3(8)
_refine_ls_extinction_method none
_refine_ls_goodness_of_fit_ref 1.072
_refine_ls_hydrogen_treatment constr
_refine_ls_matrix_type full
_refine_ls_number_parameters 290
_refine_ls_number_reflns 3792
_refine_ls_number_restraints 0
_refine_ls_restrained_S_all 1.072
_refine_ls_R_factor_all 0.0976
_refine_ls_R_factor_gt 0.0578
_refine_ls_shift/su_max 0.000
_refine_ls_shift/su_mean 0.000
_refine_ls_structure_factor_coef Fsqd
_refine_ls_weighting_details 'w=1/[\s^2^(Fo^2^)+(0.0530P)^2^+0.2120P] where P=(Fo^2^+2Fc^2^)/3'
_refine_ls_weighting_scheme calc
_refine_ls_wR_factor_gt 0.1202
_refine_ls_wR_factor_ref 0.1502
_reflns_Friedel_coverage 0.748
_reflns_Friedel_fraction_full 0.999
_reflns_Friedel_fraction_max 0.999
_reflns_number_gt 2492
_reflns_number_total 3792
_reflns_threshold_expression 'I > 2\s(I)'
_cod_data_source_file c9qo00868c2.cif
_cod_data_source_block igntu007
_cod_database_code 1555101
_shelx_shelxl_version_number 2016/6
_chemical_oxdiff_formula 'C100 H150 N10 O60 F10'
_shelx_space_group_comment
;
The symmetry employed for this shelxl refinement is uniquely defined
by the following loop, which should always be used as a source of
symmetry information in preference to the above space-group names.
They are only intended as comments.
;
_reflns_odcompleteness_completeness 99.65
_reflns_odcompleteness_iscentric 1
_reflns_odcompleteness_theta 26.32
_olex2_refinement_description
;
1. Fixed Uiso
 At 1.2 times of:
  All C(H) groups, All C(H,H) groups
 At 1.5 times of:
  All C(H,H,H) groups
2.a Ternary CH refined with riding coordinates:
 C16(H16), C2(H2), C9(H9), C1(H1)
2.b Secondary CH2 refined with riding coordinates:
 C17(H17A,H17B)
2.c Aromatic/amide H refined with riding coordinates:
 C12(H12), C15(H15), C14(H14), C20(H20), C5(H5), C13(H13), C24(H24), C4(H4),
 C21(H21), C8(H8), C22(H22), C23(H23), C7(H7)
2.d Idealised Me refined as rotating group:
 C25(H25A,H25B,H25C)
;
_olex2_submission_special_instructions 'No special instructions were received'

loop_
_space_group_symop_operation_xyz
'x, y, z'
'-x+1/2, -y, z+1/2'
'-x, y+1/2, -z+1/2'
'x+1/2, -y+1/2, -z'

loop_
_atom_site_label
_atom_site_type_symbol
_atom_site_fract_x
_atom_site_fract_y
_atom_site_fract_z
_atom_site_U_iso_or_equiv
_atom_site_adp_type
_atom_site_occupancy
_atom_site_site_symmetry_order
_atom_site_calc_flag
_atom_site_refinement_flags_posn
O1 O -0.3907(4) -0.3768(2) -0.3852(2) 0.0506(9) Uani 1 1 d .
F1 F -0.9529(4) -0.3965(3) -0.1675(2) 0.0884(12) Uani 1 1 d .
O2 O -0.5454(4) -0.4433(3) -0.5289(2) 0.0640(11) Uani 1 1 d .
O5 O -0.3268(4) -0.7594(3) -0.6121(2) 0.0804(13) Uani 1 1 d .
O3 O -0.6865(4) -0.5520(3) -0.4832(2) 0.0711(12) Uani 1 1 d .
N1 N -0.5687(5) -0.5091(3) -0.4837(2) 0.0509(11) Uani 1 1 d .
O4 O -0.1091(5) -0.6936(4) -0.5888(3) 0.1039(18) Uani 1 1 d .
C11 C -0.2547(6) -0.3810(4) -0.4264(3) 0.0475(13) Uani 1 1 d .
C18 C -0.2254(7) -0.7218(4) -0.5638(3) 0.0601(15) Uani 1 1 d .
C10 C -0.2038(6) -0.4610(4) -0.4624(3) 0.0456(12) Uani 1 1 d .
C16 C -0.2138(6) -0.6350(3) -0.4339(3) 0.0467(13) Uani 1 1 d .
H16 H -0.108160 -0.628224 -0.448996 0.056 Uiso 1 1 calc R
C2 C -0.4418(5) -0.4644(3) -0.3559(3) 0.0426(12) Uani 1 1 d .
H2 H -0.365784 -0.486178 -0.317599 0.051 Uiso 1 1 calc R
C12 C -0.1753(6) -0.2996(4) -0.4313(3) 0.0570(15) Uani 1 1 d .
H12 H -0.212508 -0.246653 -0.407394 0.068 Uiso 1 1 calc R
C15 C -0.0661(6) -0.4575(4) -0.5027(3) 0.0567(14) Uani 1 1 d .
H15 H -0.028885 -0.510316 -0.526716 0.068 Uiso 1 1 calc R
C17 C -0.2718(6) -0.7212(4) -0.4769(3) 0.0576(14) Uani 1 1 d .
H17A H -0.232415 -0.775199 -0.450068 0.069 Uiso 1 1 calc R
H17B H -0.380365 -0.723260 -0.473363 0.069 Uiso 1 1 calc R
C9 C -0.2973(5) -0.5479(3) -0.4658(3) 0.0430(12) Uani 1 1 d .
H9 H -0.318955 -0.559061 -0.523096 0.052 Uiso 1 1 calc R
C19 C -0.2188(6) -0.6420(3) -0.3420(3) 0.0481(13) Uani 1 1 d .
C14 C 0.0163(7) -0.3774(4) -0.5077(4) 0.0656(16) Uani 1 1 d .
H14 H 0.107977 -0.376689 -0.534517 0.079 Uiso 1 1 calc R
C3 C -0.5826(6) -0.4480(4) -0.3076(3) 0.0473(13) Uani 1 1 d .
C20 C -0.3297(6) -0.6898(4) -0.3011(3) 0.0529(13) Uani 1 1 d .
H20 H -0.399595 -0.723185 -0.330655 0.063 Uiso 1 1 calc R
C1 C -0.4495(5) -0.5352(3) -0.4237(3) 0.0435(12) Uani 1 1 d .
H1 H -0.478017 -0.593937 -0.399581 0.052 Uiso 1 1 calc R
C6 C -0.8309(6) -0.4165(4) -0.2147(4) 0.0619(16) Uani 1 1 d .
C5 C -0.8346(6) -0.3911(4) -0.2935(4) 0.0614(15) Uani 1 1 d .
H5 H -0.919844 -0.364152 -0.315465 0.074 Uiso 1 1 calc R
C13 C -0.0394(7) -0.2981(4) -0.4723(3) 0.0666(17) Uani 1 1 d .
H13 H 0.014499 -0.243831 -0.476169 0.080 Uiso 1 1 calc R
C24 C -0.1132(6) -0.5959(4) -0.2958(4) 0.0620(16) Uani 1 1 d .
H24 H -0.036600 -0.564061 -0.321614 0.074 Uiso 1 1 calc R
C4 C -0.7085(6) -0.4063(4) -0.3410(3) 0.0560(15) Uani 1 1 d .
H4 H -0.708142 -0.388600 -0.395070 0.067 Uiso 1 1 calc R
C21 C -0.3389(7) -0.6890(4) -0.2173(4) 0.0686(17) Uani 1 1 d .
H21 H -0.415893 -0.720039 -0.191093 0.082 Uiso 1 1 calc R
C8 C -0.5861(6) -0.4739(4) -0.2276(3) 0.0646(17) Uani 1 1 d .
H8 H -0.503273 -0.502833 -0.204934 0.078 Uiso 1 1 calc R
C22 C -0.2331(8) -0.6420(5) -0.1735(4) 0.0718(18) Uani 1 1 d .
H22 H -0.238950 -0.641250 -0.117260 0.086 Uiso 1 1 calc R
C23 C -0.1194(8) -0.5963(5) -0.2115(4) 0.0740(18) Uani 1 1 d .
H23 H -0.046821 -0.565778 -0.181453 0.089 Uiso 1 1 calc R
C7 C -0.7125(7) -0.4574(5) -0.1803(3) 0.0762(19) Uani 1 1 d .
H7 H -0.714621 -0.474418 -0.126023 0.091 Uiso 1 1 calc R
C25 C -0.2874(9) -0.7643(6) -0.6976(4) 0.108(3) Uani 1 1 d .
H25A H -0.216948 -0.813079 -0.705910 0.162 Uiso 1 1 calc GR
H25B H -0.243160 -0.707390 -0.714166 0.162 Uiso 1 1 calc GR
H25C H -0.376028 -0.775616 -0.728963 0.162 Uiso 1 1 calc GR

loop_
_atom_site_aniso_label
_atom_site_aniso_U_11
_atom_site_aniso_U_22
_atom_site_aniso_U_33
_atom_site_aniso_U_23
_atom_site_aniso_U_13
_atom_site_aniso_U_12
O1 0.048(2) 0.046(2) 0.057(2) -0.0022(18) 0.0057(17) -0.0001(17)
F1 0.069(2) 0.106(3) 0.090(3) 0.001(2) 0.033(2) 0.021(2)
O2 0.074(3) 0.063(3) 0.055(2) 0.011(2) -0.009(2) -0.005(2)
O5 0.075(3) 0.105(4) 0.061(3) -0.015(2) -0.006(2) -0.005(3)
O3 0.053(2) 0.086(3) 0.074(3) 0.002(2) -0.012(2) -0.017(2)
N1 0.052(3) 0.057(3) 0.044(2) -0.007(2) -0.002(2) 0.000(2)
O4 0.072(3) 0.171(5) 0.068(3) -0.042(3) 0.021(2) -0.021(3)
C11 0.044(3) 0.050(3) 0.049(3) 0.007(3) -0.007(2) -0.004(3)
C18 0.059(4) 0.065(4) 0.057(4) -0.017(3) 0.003(3) 0.006(3)
C10 0.043(3) 0.053(3) 0.041(3) 0.006(2) -0.002(2) 0.002(3)
C16 0.044(3) 0.045(3) 0.051(3) -0.003(2) -0.003(2) 0.003(2)
C2 0.042(3) 0.048(3) 0.038(3) 0.000(2) -0.004(2) 0.005(2)
C12 0.056(4) 0.054(3) 0.061(4) 0.006(3) -0.007(3) -0.001(3)
C15 0.047(3) 0.063(4) 0.061(3) 0.003(3) 0.006(3) 0.001(3)
C17 0.062(4) 0.053(4) 0.058(3) -0.006(3) -0.001(3) 0.006(3)
C9 0.042(3) 0.050(3) 0.037(3) 0.000(2) 0.001(2) 0.003(2)
C19 0.052(3) 0.045(3) 0.047(3) 0.000(2) -0.001(3) 0.005(3)
C14 0.048(4) 0.079(4) 0.069(4) 0.010(3) 0.006(3) -0.007(3)
C3 0.045(3) 0.056(3) 0.041(3) -0.003(2) 0.002(2) 0.001(3)
C20 0.058(3) 0.048(3) 0.053(3) 0.006(3) -0.007(3) 0.002(3)
C1 0.043(3) 0.049(3) 0.038(2) 0.002(2) -0.004(2) 0.001(2)
C6 0.052(4) 0.073(4) 0.061(4) -0.007(3) 0.018(3) 0.008(3)
C5 0.046(3) 0.075(4) 0.063(4) -0.003(3) 0.002(3) 0.010(3)
C13 0.054(4) 0.068(4) 0.078(4) 0.016(3) -0.004(3) -0.014(3)
C24 0.060(4) 0.066(4) 0.060(4) 0.000(3) -0.008(3) -0.005(3)
C4 0.053(3) 0.069(4) 0.046(3) 0.002(3) 0.005(3) 0.008(3)
C21 0.081(4) 0.068(4) 0.057(4) 0.013(3) 0.007(3) 0.011(4)
C8 0.058(4) 0.088(4) 0.048(3) 0.009(3) 0.008(3) 0.021(3)
C22 0.086(5) 0.082(5) 0.048(3) 0.002(3) -0.007(4) 0.018(4)
C23 0.083(5) 0.085(5) 0.053(4) -0.008(3) -0.014(3) 0.002(4)
C7 0.071(4) 0.110(5) 0.048(3) 0.014(4) 0.017(3) 0.025(4)
C25 0.101(6) 0.165(8) 0.058(4) -0.027(5) -0.007(4) -0.017(6)

loop_
_atom_type_symbol
_atom_type_description
_atom_type_scat_dispersion_real
_atom_type_scat_dispersion_imag
_atom_type_scat_source
C C 0.0033 0.0016 'International Tables Vol C Tables 4.2.6.8 and 6.1.1.4'
H H 0.0000 0.0000 'International Tables Vol C Tables 4.2.6.8 and 6.1.1.4'
F F 0.0171 0.0103 'International Tables Vol C Tables 4.2.6.8 and 6.1.1.4'
N N 0.0061 0.0033 'International Tables Vol C Tables 4.2.6.8 and 6.1.1.4'
O O 0.0106 0.0060 'International Tables Vol C Tables 4.2.6.8 and 6.1.1.4'

loop_
_geom_angle_atom_site_label_1
_geom_angle_atom_site_label_2
_geom_angle_atom_site_label_3
_geom_angle
C11 O1 C2 113.6(4)
C18 O5 C25 116.1(5)
O2 N1 C1 118.5(4)
O3 N1 O2 123.2(5)
O3 N1 C1 118.2(4)
C10 C11 O1 122.1(4)
C12 C11 O1 115.8(5)
C12 C11 C10 122.0(5)
O5 C18 C17 113.1(5)
O4 C18 O5 122.0(5)
O4 C18 C17 124.9(6)
C11 C10 C15 117.4(5)
C11 C10 C9 122.6(4)
C15 C10 C9 119.8(5)
C17 C16 H16 106.8
C17 C16 C9 110.5(4)
C9 C16 H16 106.8
C19 C16 H16 106.8
C19 C16 C17 113.3(4)
C19 C16 C9 112.1(4)
O1 C2 H2 106.6
O1 C2 C3 107.4(4)
O1 C2 C1 111.6(4)
C3 C2 H2 106.6
C3 C2 C1 117.3(4)
C1 C2 H2 106.6
C11 C12 H12 120.4
C11 C12 C13 119.2(6)
C13 C12 H12 120.4
C10 C15 H15 119.1
C14 C15 C10 121.8(5)
C14 C15 H15 119.1
C18 C17 C16 110.8(5)
C18 C17 H17A 109.5
C18 C17 H17B 109.5
C16 C17 H17A 109.5
C16 C17 H17B 109.5
H17A C17 H17B 108.1
C10 C9 C16 113.9(4)
C10 C9 H9 106.5
C10 C9 C1 111.6(4)
C16 C9 H9 106.5
C1 C9 C16 111.4(4)
C1 C9 H9 106.5
C20 C19 C16 122.7(5)
C20 C19 C24 117.5(5)
C24 C19 C16 119.8(5)
C15 C14 H14 120.4
C15 C14 C13 119.3(5)
C13 C14 H14 120.4
C4 C3 C2 122.1(4)
C8 C3 C2 118.9(5)
C8 C3 C4 118.9(5)
C19 C20 H20 119.2
C19 C20 C21 121.6(6)
C21 C20 H20 119.2
N1 C1 C2 110.2(4)
N1 C1 C9 110.9(4)
N1 C1 H1 107.9
C2 C1 C9 112.0(4)
C2 C1 H1 107.9
C9 C1 H1 107.9
C5 C6 F1 118.0(5)
C7 C6 F1 118.7(5)
C7 C6 C5 123.3(5)
C6 C5 H5 120.7
C6 C5 C4 118.7(5)
C4 C5 H5 120.7
C12 C13 C14 120.3(6)
C12 C13 H13 119.8
C14 C13 H13 119.8
C19 C24 H24 119.3
C19 C24 C23 121.4(6)
C23 C24 H24 119.3
C3 C4 H4 120.0
C5 C4 C3 119.9(5)
C5 C4 H4 120.0
C20 C21 H21 120.3
C22 C21 C20 119.3(6)
C22 C21 H21 120.3
C3 C8 H8 119.6
C3 C8 C7 120.7(5)
C7 C8 H8 119.6
C21 C22 H22 119.6
C23 C22 C21 120.7(6)
C23 C22 H22 119.6
C24 C23 H23 120.3
C22 C23 C24 119.4(6)
C22 C23 H23 120.3
C6 C7 C8 118.4(5)
C6 C7 H7 120.8
C8 C7 H7 120.8
O5 C25 H25A 109.5
O5 C25 H25B 109.5
O5 C25 H25C 109.5
H25A C25 H25B 109.5
H25A C25 H25C 109.5
H25B C25 H25C 109.5

loop_
_geom_bond_atom_site_label_1
_geom_bond_atom_site_label_2
_geom_bond_distance
O1 C11 1.391(6)
O1 C2 1.442(6)
F1 C6 1.369(6)
O2 N1 1.235(5)
O5 C18 1.325(6)
O5 C25 1.457(7)
O3 N1 1.224(5)
N1 C1 1.502(6)
O4 C18 1.190(7)
C11 C10 1.388(7)
C11 C12 1.387(7)
C18 C17 1.496(7)
C10 C15 1.397(7)
C10 C9 1.519(7)
C16 H16 0.9800
C16 C17 1.536(7)
C16 C9 1.566(7)
C16 C19 1.522(7)
C2 H2 0.9800
C2 C3 1.508(6)
C2 C1 1.525(6)
C12 H12 0.9300
C12 C13 1.389(7)
C15 H15 0.9300
C15 C14 1.384(8)
C17 H17A 0.9700
C17 H17B 0.9700
C9 H9 0.9800
C9 C1 1.537(6)
C19 C20 1.386(7)
C19 C24 1.386(7)
C14 H14 0.9300
C14 C13 1.389(8)
C3 C4 1.391(7)
C3 C8 1.375(7)
C20 H20 0.9300
C20 C21 1.387(8)
C1 H1 0.9800
C6 C5 1.355(8)
C6 C7 1.341(8)
C5 H5 0.9300
C5 C4 1.389(7)
C13 H13 0.9300
C24 H24 0.9300
C24 C23 1.393(8)
C4 H4 0.9300
C21 H21 0.9300
C21 C22 1.373(8)
C8 H8 0.9300
C8 C7 1.393(7)
C22 H22 0.9300
C22 C23 1.368(9)
C23 H23 0.9300
C7 H7 0.9300
C25 H25A 0.9600
C25 H25B 0.9600
C25 H25C 0.9600
